data_1572700
loop_
_publ_author_name
'Sun, Hui-Li'
'Zhang, Qiang-Sheng'
'Wang, Zhong-Hao'
'Huang, Yan-Ting'
'Pan, Mei'

_publ_section_title
;
 Long-persistent luminescence by host-guest F&#xf6;rster resonance energy
 transfer.
;
_journal_issue 42
_journal_name_full 'Chemical science'
_journal_page_first 17600
_journal_page_last 17607
_journal_paper_doi 10.1039/d4sc04746j
_journal_volume 15
_journal_year 2024
_chemical_formula_moiety 'C22 H10 N2 O4 S2, 2(C2 H5 N)'
_chemical_formula_sum 'C26 H20 N4 O4 S2'
_chemical_formula_weight 516.58
_chemical_name_systematic DTST
_space_group_crystal_system monoclinic
_space_group_IT_number 14
_space_group_name_Hall '-P 2ybc'
_space_group_name_H-M_alt 'P 1 21/c 1'
_atom_sites_solution_hydrogens mixed
_atom_sites_solution_primary iterative
_audit_creation_date 2023-12-06
_audit_creation_method
;
Olex2 1.5
(compiled 2023.03.06 svn.rbb2c1857 for OlexSys, GUI svn.r6748)
;
_audit_update_record
;
2023-12-06 deposited with the CCDC.	2024-09-20 downloaded from the CCDC.
;
_cell_angle_alpha 90
_cell_angle_beta 103.976(9)
_cell_angle_gamma 90
_cell_formula_units_Z 2
_cell_length_a 16.7130(15)
_cell_length_b 8.6188(10)
_cell_length_c 9.3560(8)
_cell_measurement_reflns_used 1822
_cell_measurement_temperature 240.00(10)
_cell_measurement_theta_max 60.8850
_cell_measurement_theta_min 5.7340
_cell_volume 1307.8(2)
_computing_cell_refinement 'CrysAlisPro 1.171.41.117a (Rigaku OD, 2021)'
_computing_data_collection 'CrysAlisPro 1.171.41.117a (Rigaku OD, 2021)'
_computing_data_reduction 'CrysAlisPro 1.171.41.117a (Rigaku OD, 2021)'
_computing_molecular_graphics 'Olex2 1.5 (Dolomanov et al., 2009)'
_computing_publication_material 'Olex2 1.5 (Dolomanov et al., 2009)'
_computing_structure_refinement 'SHELXL 2013/2 (Sheldrick, 2015)'
_computing_structure_solution 'olex2.solve 1.5 (Bourhis et al., 2015)'
_diffrn_ambient_environment N~2~
_diffrn_ambient_temperature 240.00(10)
_diffrn_detector 'CCD plate'
_diffrn_detector_area_resol_mean 10.6525
_diffrn_detector_type Atlas
_diffrn_measured_fraction_theta_full 0.575
_diffrn_measured_fraction_theta_max 0.995
_diffrn_measurement_details
;
List of Runs (angles in degrees, time in seconds):

  # Type    Start    End  Width  t~exp~   \w     \q     \k     \f   Frames
#--------------------------------------------------------------------------
  1  \w    -20.00  32.00   1.00    7.50    --    0.00 -77.00 -90.00   52
  2  \w    -33.00   1.00   1.00    7.50    --    0.00  77.00 150.00   34
  3  \w     11.00  42.00   1.00    7.50    --    0.00  77.00 150.00   31
  4  \w     46.00 112.00   1.00   13.40    --   80.51-125.00 -30.00   66
  5  \w     22.00 105.00   1.00   13.40    --   80.51 -61.00 120.00   83
  6  \w    103.00 153.00   1.00   13.40    --   80.51  77.00 120.00   50
  7  \w    111.00 154.00   1.00   13.40    --   80.51 125.00  90.00   43
  8  \w     54.00 151.00   1.00   13.40    --   80.51  61.00 -90.00   97
;
_diffrn_measurement_device 'four-circle diffractometer'
_diffrn_measurement_device_type 'SuperNova, Dual, Cu at home/near, Atlas'
_diffrn_measurement_method '\w scans'
_diffrn_orient_matrix_type 'CrysAlisPro convention (1999,Acta A55,543-557)'
_diffrn_orient_matrix_UB_11 0.0908953000
_diffrn_orient_matrix_UB_12 -0.0415939000
_diffrn_orient_matrix_UB_13 0.0099236000
_diffrn_orient_matrix_UB_21 -0.0221288000
_diffrn_orient_matrix_UB_22 -0.1737983000
_diffrn_orient_matrix_UB_23 -0.0075463000
_diffrn_orient_matrix_UB_31 -0.0165399000
_diffrn_orient_matrix_UB_32 0.0054153000
_diffrn_orient_matrix_UB_33 -0.1691367000
_diffrn_radiation_monochromator mirror
_diffrn_radiation_probe x-ray
_diffrn_radiation_type 'Cu K\a'
_diffrn_radiation_wavelength 1.54184
_diffrn_reflns_av_R_equivalents 0.0190
_diffrn_reflns_av_unetI/netI 0.0239
_diffrn_reflns_Laue_measured_fraction_full 0.575
_diffrn_reflns_Laue_measured_fraction_max 0.995
_diffrn_reflns_limit_h_max 16
_diffrn_reflns_limit_h_min -15
_diffrn_reflns_limit_k_max 7
_diffrn_reflns_limit_k_min -8
_diffrn_reflns_limit_l_max 8
_diffrn_reflns_limit_l_min -9
_diffrn_reflns_number 2593
_diffrn_reflns_point_group_measured_fraction_full 0.575
_diffrn_reflns_point_group_measured_fraction_max 0.995
_diffrn_reflns_theta_full 67.684
_diffrn_reflns_theta_max 50.382
_diffrn_reflns_theta_min 5.814
_diffrn_source 'micro-focus sealed X-ray tube'
_diffrn_source_type 'SuperNova (Cu) X-ray Source'
_exptl_absorpt_coefficient_mu 2.171
_exptl_absorpt_correction_T_max 1.00000
_exptl_absorpt_correction_T_min 0.50559
_exptl_absorpt_correction_type multi-scan
_exptl_absorpt_process_details
;
CrysAlisPro 1.171.41.117a (Rigaku Oxford Diffraction, 2021)
Empirical absorption correction using spherical harmonics,
implemented in SCALE3 ABSPACK scaling algorithm.
;
_exptl_crystal_colour 'clear light black'
_exptl_crystal_colour_lustre clear
_exptl_crystal_colour_modifier light
_exptl_crystal_colour_primary black
_exptl_crystal_density_diffrn 1.312
_exptl_crystal_description block
_exptl_crystal_F_000 536
_exptl_crystal_preparation 1
_exptl_crystal_recrystallization_method 1
_exptl_crystal_size_max 0.01
_exptl_crystal_size_mid 0.01
_exptl_crystal_size_min 0.01
_refine_diff_density_max 0.224
_refine_diff_density_min -0.196
_refine_diff_density_rms 0.041
_refine_ls_extinction_method none
_refine_ls_goodness_of_fit_ref 1.116
_refine_ls_hydrogen_treatment mixed
_refine_ls_matrix_type full
_refine_ls_number_parameters 172
_refine_ls_number_reflns 1363
_refine_ls_number_restraints 4
_refine_ls_restrained_S_all 1.119
_refine_ls_R_factor_all 0.0535
_refine_ls_R_factor_gt 0.0471
_refine_ls_shift/su_max 0.000
_refine_ls_shift/su_mean 0.000
_refine_ls_structure_factor_coef Fsqd
_refine_ls_weighting_details
;
 w=1/[\s^2^(Fo^2^)+(0.0659P)^2^+0.7600P]
 where P=(Fo^2^+2Fc^2^)/3
;
_refine_ls_weighting_scheme calc
_refine_ls_wR_factor_gt 0.1245
_refine_ls_wR_factor_ref 0.1310
_reflns_Friedel_coverage 0.000
_reflns_number_gt 1202
_reflns_number_total 1363
_reflns_threshold_expression 'I > 2\s(I)'
_cod_data_source_file d4sc04746j10.cif
_cod_data_source_block DTST
_cod_depositor_comments 'Adding full bibliography for 1572700--1572701.cif.'
_cod_database_code 1572700
_shelxl_version_number 2013-2
_shelx_space_group_comment
;
The symmetry employed for this shelxl refinement is uniquely defined
by the following loop, which should always be used as a source of
symmetry information in preference to the above space-group names.
They are only intended as comments.
;
_reflns_odcompleteness_completeness 98.38
_reflns_odcompleteness_iscentric 1
_reflns_odcompleteness_theta 58.86
_olex2_refinement_description
;
1. Fixed Uiso
 At 1.2 times of:
  All C(H) groups
 At 1.5 times of:
  All C(H,H,H) groups
2. Restrained distances
 C-HB
 0.96 with sigma of 0.02
 C-HA
 0.96 with sigma of 0.02
 C00I-H00E
 0.96 with sigma of 0.02
 C00I-H00A
 0.96 with sigma of 0.02
3.a Aromatic/amide H refined with riding coordinates:
 C004(H004), C006(H006), C009(H009), C00B(H00B), C00C(H00C)
3.b Idealised Me refined as rotating group:
 C00I(H00A,H00D,H00E)
;
_olex2_submission_special_instructions 'No special instructions were received'
_oxdiff_exptl_absorpt_empirical_details
;
Empirical correction (ABSPACK) includes:
- Absorption correction using spherical harmonics
- Frame scaling
;
_oxdiff_exptl_absorpt_empirical_full_max 2.457
_oxdiff_exptl_absorpt_empirical_full_min 0.762

loop_
_space_group_symop_operation_xyz
'x, y, z'
'-x, y+1/2, -z+1/2'
'-x, -y, -z'
'x, -y-1/2, z-1/2'

loop_
_atom_site_label
_atom_site_type_symbol
_atom_site_fract_x
_atom_site_fract_y
_atom_site_fract_z
_atom_site_U_iso_or_equiv
_atom_site_adp_type
_atom_site_occupancy
_atom_site_site_symmetry_order
_atom_site_calc_flag
_atom_site_refinement_flags_posn
_atom_site_refinement_flags_adp
_atom_site_refinement_flags_occupancy
_atom_site_disorder_assembly
_atom_site_disorder_group
S001 S 0.97765(5) 0.65764(13) 0.68560(10) 0.0711(5) Uani 1 1 d . . . . .
N002 N 0.8126(2) 0.3187(4) 1.1318(4) 0.0759(10) Uani 1 1 d . . . . .
C003 C 0.98641(19) 0.5699(4) 0.8592(3) 0.0480(8) Uani 1 1 d . . . . .
C004 C 0.92174(19) 0.5034(4) 0.9061(3) 0.0495(9) Uani 1 1 d . . . . .
H004 H 0.8684 0.5045 0.8439 0.059 Uiso 1 1 calc R U . . .
C005 C 0.93523(18) 0.4349(4) 1.0443(3) 0.0460(8) Uani 1 1 d . . . . .
C006 C 0.7628(2) 0.5236(5) 0.4193(4) 0.0648(10) Uani 1 1 d . . . . .
H006 H 0.7451 0.4485 0.3456 0.078 Uiso 1 1 calc R U . . .
C007 C 0.8660(2) 0.3693(4) 1.0909(4) 0.0547(9) Uani 1 1 d . . . . .
C008 C 0.8715(2) 0.6407(4) 0.6001(4) 0.0542(10) Uani 1 1 d . . . . .
C009 C 0.7329(2) 0.7338(5) 0.5619(4) 0.0675(11) Uani 1 1 d . . . . .
H009 H 0.6947 0.8029 0.5863 0.081 Uiso 1 1 calc R U . . .
O00A O 0.5691(2) 0.7168(6) 0.3958(4) 0.1258(14) Uani 1 1 d . . . . .
C00B C 0.8450(2) 0.5306(4) 0.4918(4) 0.0590(10) Uani 1 1 d . . . . .
H00B H 0.8829 0.4608 0.4676 0.071 Uiso 1 1 calc R U . . .
C00C C 0.8148(2) 0.7428(5) 0.6352(4) 0.0632(10) Uani 1 1 d . . . . .
H00C H 0.8324 0.8180 0.7089 0.076 Uiso 1 1 calc R U . . .
C00D C 0.7063(2) 0.6245(5) 0.4531(4) 0.0611(10) Uani 1 1 d . . . . .
O00E O 0.5950(2) 0.5034(6) 0.2864(4) 0.1388(17) Uani 1 1 d . . . . .
C00F C 0.6158(3) 0.6136(8) 0.3710(5) 0.0920(16) Uani 1 1 d . . . . .
N00 N 0.4293(2) 0.5864(10) 0.1808(5) 0.186(3) Uani 1 1 d . . . . .
C C 0.4148(4) 0.6402(9) 0.0482(7) 0.128(2) Uani 1 1 d D . . . .
C00I C 0.3696(4) 0.5549(8) 0.2565(6) 0.151(3) Uani 1 1 d D . . . .
H00A H 0.3156 0.5576 0.1887 0.226 Uiso 1 1 calc DR U . . .
H00D H 0.3722 0.6321 0.3328 0.226 Uiso 1 1 calc R U . . .
H00E H 0.3792 0.4528 0.3010 0.226 Uiso 1 1 calc DR U . . .
HA H 0.3602(16) 0.638(6) -0.005(5) 0.123(18) Uiso 1 1 d D . . . .
HB H 0.461(2) 0.671(5) 0.024(5) 0.116(17) Uiso 1 1 d D . . . .

loop_
_atom_site_aniso_label
_atom_site_aniso_U_11
_atom_site_aniso_U_22
_atom_site_aniso_U_33
_atom_site_aniso_U_23
_atom_site_aniso_U_13
_atom_site_aniso_U_12
S001 0.0504(7) 0.1040(9) 0.0575(7) 0.0237(5) 0.0107(4) -0.0060(5)
N002 0.067(2) 0.086(2) 0.082(2) -0.0094(19) 0.0319(19) -0.0154(19)
C003 0.046(2) 0.053(2) 0.0465(19) 0.0005(16) 0.0129(16) 0.0032(16)
C004 0.0394(19) 0.060(2) 0.048(2) 0.0004(17) 0.0088(15) 0.0005(16)
C005 0.041(2) 0.052(2) 0.047(2) -0.0038(16) 0.0141(16) -0.0021(16)
C006 0.062(3) 0.085(3) 0.049(2) -0.0037(19) 0.0156(19) -0.004(2)
C007 0.047(2) 0.064(2) 0.053(2) -0.0049(17) 0.0106(18) -0.0011(18)
C008 0.050(2) 0.069(2) 0.044(2) 0.0130(19) 0.0125(16) 0.0034(18)
C009 0.062(3) 0.082(3) 0.061(2) 0.008(2) 0.021(2) 0.022(2)
O00A 0.062(2) 0.213(4) 0.100(2) 0.016(3) 0.0145(17) 0.042(3)
C00B 0.055(2) 0.070(3) 0.056(2) 0.006(2) 0.0197(18) 0.0095(19)
C00C 0.065(3) 0.072(3) 0.052(2) -0.0023(19) 0.0141(19) 0.005(2)
C00D 0.051(2) 0.090(3) 0.043(2) 0.012(2) 0.0117(18) 0.008(2)
O00E 0.073(2) 0.227(5) 0.100(3) -0.051(3) -0.0106(19) -0.011(2)
C00F 0.056(3) 0.161(5) 0.059(3) 0.021(3) 0.014(2) 0.008(3)
N00 0.057(2) 0.426(11) 0.069(3) 0.068(4) 0.002(2) -0.032(4)
C 0.069(4) 0.216(7) 0.105(4) 0.047(4) 0.030(3) 0.002(4)
C00I 0.192(6) 0.181(6) 0.097(4) -0.024(4) 0.068(4) -0.081(5)

loop_
_atom_type_symbol
_atom_type_description
_atom_type_scat_dispersion_real
_atom_type_scat_dispersion_imag
_atom_type_scat_source
C C 0.0181 0.0091 'International Tables Vol C Tables 4.2.6.8 and 6.1.1.4'
H H 0.0000 0.0000 'International Tables Vol C Tables 4.2.6.8 and 6.1.1.4'
N N 0.0311 0.0180 'International Tables Vol C Tables 4.2.6.8 and 6.1.1.4'
O O 0.0492 0.0322 'International Tables Vol C Tables 4.2.6.8 and 6.1.1.4'
S S 0.3331 0.5567 'International Tables Vol C Tables 4.2.6.8 and 6.1.1.4'

loop_
_geom_angle_atom_site_label_1
_geom_angle_atom_site_label_2
_geom_angle_atom_site_label_3
_geom_angle
_geom_angle_site_symmetry_1
_geom_angle_site_symmetry_3
_geom_angle_publ_flag
C003 S001 C008 103.44(15) . . ?
C004 C003 S001 124.8(2) . . ?
C004 C003 C005 117.6(3) . 3_767 ?
C005 C003 S001 117.6(2) 3_767 . ?
C003 C004 H004 119.8 . . ?
C003 C004 C005 120.4(3) . . ?
C005 C004 H004 119.8 . . ?
C003 C005 C007 119.0(3) 3_767 . ?
C004 C005 C003 121.9(3) . 3_767 ?
C004 C005 C007 119.0(3) . . ?
C00B C006 H006 119.4 . . ?
C00D C006 H006 119.4 . . ?
C00D C006 C00B 121.1(4) . . ?
N002 C007 C005 178.0(4) . . ?
C00B C008 S001 119.8(3) . . ?
C00B C008 C00C 119.6(3) . . ?
C00C C008 S001 120.5(3) . . ?
C00C C009 H009 119.7 . . ?
C00C C009 C00D 120.7(3) . . ?
C00D C009 H009 119.7 . . ?
C006 C00B C008 119.7(3) . . ?
C006 C00B H00B 120.1 . . ?
C008 C00B H00B 120.1 . . ?
C008 C00C H00C 120.0 . . ?
C009 C00C C008 119.9(4) . . ?
C009 C00C H00C 120.0 . . ?
C006 C00D C009 119.0(3) . . ?
C006 C00D C00F 119.8(4) . . ?
C009 C00D C00F 121.2(4) . . ?
O00A C00F C00D 116.9(5) . . ?
O00E C00F O00A 125.5(5) . . ?
O00E C00F C00D 117.6(5) . . ?
C N00 C00I 124.9(5) . . ?
N00 C HA 116(3) . . ?
N00 C HB 112(3) . . ?
HA C HB 132(4) . . ?
N00 C00I H00A 109.5 . . ?
N00 C00I H00D 109.5 . . ?
N00 C00I H00E 109.5 . . ?
H00A C00I H00D 109.5 . . ?
H00A C00I H00E 109.5 . . ?
H00D C00I H00E 109.5 . . ?

loop_
_geom_bond_atom_site_label_1
_geom_bond_atom_site_label_2
_geom_bond_distance
_geom_bond_site_symmetry_2
_geom_bond_publ_flag
S001 C003 1.765(3) . ?
S001 C008 1.768(4) . ?
N002 C007 1.139(4) . ?
C003 C004 1.385(4) . ?
C003 C005 1.400(4) 3_767 ?
C004 H004 0.9400 . ?
C004 C005 1.389(4) . ?
C005 C003 1.400(4) 3_767 ?
C005 C007 1.446(5) . ?
C006 H006 0.9400 . ?
C006 C00B 1.379(5) . ?
C006 C00D 1.376(5) . ?
C008 C00B 1.381(5) . ?
C008 C00C 1.389(5) . ?
C009 H009 0.9400 . ?
C009 C00C 1.378(5) . ?
C009 C00D 1.380(5) . ?
O00A C00F 1.241(6) . ?
C00B H00B 0.9400 . ?
C00C H00C 0.9400 . ?
C00D C00F 1.525(6) . ?
O00E C00F 1.231(6) . ?
N00 C 1.292(7) . ?
N00 C00I 1.382(7) . ?
C HA 0.93(2) . ?
C HB 0.90(2) . ?
C00I H00A 0.9700 . ?
C00I H00D 0.9700 . ?
C00I H00E 0.9700 . ?

loop_
_geom_torsion_atom_site_label_1
_geom_torsion_atom_site_label_2
_geom_torsion_atom_site_label_3
_geom_torsion_atom_site_label_4
_geom_torsion
_geom_torsion_site_symmetry_1
_geom_torsion_site_symmetry_2
_geom_torsion_site_symmetry_3
_geom_torsion_site_symmetry_4
_geom_torsion_publ_flag
S001 C003 C004 C005 179.0(2) . . . . ?
S001 C008 C00B C006 -176.3(3) . . . . ?
S001 C008 C00C C009 176.4(3) . . . . ?
C003 S001 C008 C00B -104.1(3) . . . . ?
C003 S001 C008 C00C 79.3(3) . . . . ?
C003 C004 C005 C003 -0.1(5) . . . 3_767 ?
C003 C004 C005 C007 178.8(3) . . . . ?
C005 C003 C004 C005 0.1(5) 3_767 . . . ?
C006 C00D C00F O00A -173.2(4) . . . . ?
C006 C00D C00F O00E 7.1(6) . . . . ?
C008 S001 C003 C004 1.3(3) . . . . ?
C008 S001 C003 C005 -179.8(3) . . . 3_767 ?
C009 C00D C00F O00A 7.2(6) . . . . ?
C009 C00D C00F O00E -172.6(4) . . . . ?
C00B C006 C00D C009 -0.3(5) . . . . ?
C00B C006 C00D C00F -179.9(3) . . . . ?
C00B C008 C00C C009 -0.1(5) . . . . ?
C00C C008 C00B C006 0.3(5) . . . . ?
C00C C009 C00D C006 0.4(5) . . . . ?
C00C C009 C00D C00F -179.9(3) . . . . ?
C00D C006 C00B C008 -0.1(5) . . . . ?
C00D C009 C00C C008 -0.2(5) . . . . ?
